data_9017309
loop_
_publ_author_name
'Catti, M.'
'Ferraris, G.'
'Ivaldi, G.'

_publ_section_title
;
 A very short, and asymmetrical, hydrogen bond in the structure of Na3H(SO4)2
 and S-OH vs O-H...O correlation
;
_journal_name_full 'Acta Crystallographica, Section B'
_journal_page_first 525
_journal_page_last 529
_journal_volume 35
_journal_year 1979
_chemical_compound_source Synthetic
_chemical_formula_sum 'H Na3 O8 S2'
_chemical_name_mineral Ivsite
_space_group_IT_number 14
_space_group_name_Hall '-P 2ybc'
_space_group_name_H-M_alt 'P 1 21/c 1'
_symmetry_space_group_name_H-M 'P 1 21/c 1'
_cell_angle_alpha 90
_cell_angle_beta 108.77
_cell_angle_gamma 90
_cell_length_a 8.648
_cell_length_b 9.648
_cell_length_c 9.143
_cell_formula_units_Z 4
_cell_volume 722.284
_database_code_amcsd 0020240
_exptl_crystal_density_diffrn 2.410
_cod_data_source_file inputs/fixed/downloads/11/11174.cif
_cod_data_source_block 11174
_cod_original_formula_sum 'Na3 H S2 O8'
_cod_database_code 9017309

loop_
_space_group_symop_operation_xyz
x,y,z
x,1/2-y,1/2+z
-x,1/2+y,1/2-z
-x,-y,-z

loop_
_atom_site_label
_atom_site_fract_x
_atom_site_fract_y
_atom_site_fract_z
Na1 0.00000 0.00000 0.00000
Na2 0.50000 0.00000 0.50000
Na3 0.74530 -0.00600 0.27740
Na4 0.38690 0.15590 0.12790
H -0.10200 0.27000 0.87700
S1 0.13929 0.30906 0.85771
S2 0.63436 0.31874 0.40524
O1 0.15470 0.15780 0.87520
O2 0.25540 0.37650 0.99160
O3 -0.03240 0.34960 0.85470
O4 0.15960 0.35680 0.71460
O5 0.61620 0.36480 0.55030
O6 0.80950 0.33750 0.41520
O7 0.59260 0.17180 0.37520
O8 0.53340 0.40440 0.27780

loop_
_cod_related_entry_id
_cod_related_entry_database
_cod_related_entry_code
1 AMCSD 0020240

_cod_duplicate_entry 9017308
